data_4121185
loop_
_publ_author_name
'Shigekazu Ito'
'Yasuhiro Ueta'
'Trang Thi Thu Ngo'
'Makoto Kobayashi'
'Daisuke Hashizume'
'Jun-ichi Nishida'
'Yoshiro Yamashita'
'Koichi Mikami'

_publ_section_title
;
 Direct Arylations for Study of the Air-Stable P-Heterocyclic Biradical:
 From Wide Electronic Tuning to Characterization of the Localized
 Radicalic Electrons
;
_journal_name_full 'Journal of the American Chemical Society'
_journal_page_first 17610
_journal_page_last 17616
_journal_paper_doi 10.1021/ja409625x
_journal_volume 135
_journal_year 2013
_chemical_formula_moiety 'C50 H68 P2'
_chemical_formula_sum 'C50 H68 P2'
_chemical_formula_weight 730.98
_chemical_name_systematic
; 
 ? 
;
_space_group_IT_number 2
_symmetry_cell_setting triclinic
_symmetry_space_group_name_Hall '-P 1'
_symmetry_space_group_name_H-M 'P -1'
_atom_sites_solution_hydrogens difmap
_atom_sites_solution_primary direct
_atom_sites_solution_secondary difmap
_audit_creation_method SHELXL-97
_cell_angle_alpha 67.5380(7)
_cell_angle_beta 89.0645(7)
_cell_angle_gamma 84.0390(1)
_cell_formula_units_Z 1
_cell_length_a 8.6852(1)
_cell_length_b 11.6707(2)
_cell_length_c 11.6814(1)
_cell_measurement_reflns_used 126954
_cell_measurement_temperature 90
_cell_measurement_theta_max 60.22
_cell_measurement_theta_min 1.89
_cell_volume 1087.96(2)
_computing_cell_refinement HKL2000
_computing_data_collection CrystalClear
_computing_data_reduction HKL2000
_computing_molecular_graphics SV
_computing_publication_material SHELXL-97
_computing_structure_refinement SHELXL-97
_computing_structure_solution SIR2004
_diffrn_ambient_temperature 90
_diffrn_detector_area_resol_mean 7.31
_diffrn_measured_fraction_theta_full 0.966
_diffrn_measured_fraction_theta_max 0.966
_diffrn_measurement_device_type 'Rigaku AFC-8 with Saturn70 CCD'
_diffrn_measurement_method \w-scan
_diffrn_radiation_monochromator confocal
_diffrn_radiation_source 'fine-focus rotating anode'
_diffrn_radiation_type MoK\a
_diffrn_radiation_wavelength 0.71073
_diffrn_reflns_av_R_equivalents 0.0364
_diffrn_reflns_av_sigmaI/netI 0.0303
_diffrn_reflns_limit_h_max 21
_diffrn_reflns_limit_h_min -21
_diffrn_reflns_limit_k_max 28
_diffrn_reflns_limit_k_min -28
_diffrn_reflns_limit_l_max 28
_diffrn_reflns_limit_l_min -28
_diffrn_reflns_number 126954
_diffrn_reflns_theta_full 60.22
_diffrn_reflns_theta_max 60.22
_diffrn_reflns_theta_min 1.89
_diffrn_standards_number 0
_exptl_absorpt_coefficient_mu 0.132
_exptl_absorpt_correction_type none
_exptl_crystal_colour blue
_exptl_crystal_density_diffrn 1.116
_exptl_crystal_description prism
_exptl_crystal_F_000 398
_exptl_crystal_size_max 0.23
_exptl_crystal_size_mid 0.20
_exptl_crystal_size_min 0.13
_refine_diff_density_max 0.568
_refine_diff_density_min -0.478
_refine_diff_density_rms 0.050
_refine_ls_extinction_method none
_refine_ls_goodness_of_fit_ref 1.027
_refine_ls_hydrogen_treatment refall
_refine_ls_matrix_type full
_refine_ls_number_parameters 371
_refine_ls_number_reflns 32088
_refine_ls_number_restraints 0
_refine_ls_restrained_S_all 1.027
_refine_ls_R_factor_all 0.0492
_refine_ls_R_factor_gt 0.0338
_refine_ls_shift/su_max 0.002
_refine_ls_shift/su_mean 0.000
_refine_ls_structure_factor_coef Fsqd
_refine_ls_weighting_details 'calc w=1/[\s^2^(Fo^2^)+(0.0615P)^2^+0.0068P] where P=(Fo^2^+2Fc^2^)/3'
_refine_ls_weighting_scheme calc
_refine_ls_wR_factor_gt 0.1036
_refine_ls_wR_factor_ref 0.1131
_reflns_number_gt 24108
_reflns_number_total 32088
_reflns_threshold_expression I>2\s(I)
_cod_data_source_file ja409625x_si_005.cif
_cod_data_source_block symmetric-conventional
_cod_database_code 4121185

loop_
_symmetry_equiv_pos_as_xyz
'x, y, z'
'-x, -y, -z'

loop_
_atom_site_label
_atom_site_type_symbol
_atom_site_fract_x
_atom_site_fract_y
_atom_site_fract_z
_atom_site_U_iso_or_equiv
_atom_site_adp_type
_atom_site_occupancy
_atom_site_symmetry_multiplicity
_atom_site_calc_flag
P1 P 0.376034(8) 0.501705(6) 0.454755(6) 0.01257(1) Uani 1 1 d
C1 C 0.47412(3) 0.40273(2) 0.59228(2) 0.01268(3) Uani 1 1 d
C2 C 0.44936(3) 0.27291(2) 0.67470(2) 0.01247(3) Uani 1 1 d
C3 C 0.32071(3) 0.25342(2) 0.75647(2) 0.01363(3) Uani 1 1 d
C4 C 0.28147(3) 0.13172(2) 0.81717(3) 0.01618(3) Uani 1 1 d
H4 H 0.1860(8) 0.1171(7) 0.8694(7) 0.0263(16) Uiso 1 1 d
C5 C 0.36546(3) 0.02722(2) 0.80857(2) 0.01523(3) Uani 1 1 d
C6 C 0.49584(3) 0.04708(2) 0.73597(3) 0.01562(3) Uani 1 1 d
H6 H 0.5589(8) -0.0244(7) 0.7330(7) 0.0251(16) Uiso 1 1 d
C7 C 0.54073(3) 0.16598(2) 0.66801(2) 0.01373(3) Uani 1 1 d
C8 C 0.21832(3) 0.35705(2) 0.78429(2) 0.01515(3) Uani 1 1 d
C9 C 0.11890(4) 0.30111(3) 0.89949(3) 0.02284(5) Uani 1 1 d
H9A H 0.0631(9) 0.3757(7) 0.9149(8) 0.0336(19) Uiso 1 1 d
H9B H 0.0397(9) 0.2521(7) 0.8896(7) 0.0276(17) Uiso 1 1 d
H9C H 0.1833(10) 0.2423(8) 0.9718(8) 0.036(2) Uiso 1 1 d
C10 C 0.31614(4) 0.44475(3) 0.81492(3) 0.01827(4) Uani 1 1 d
H10A H 0.2473(9) 0.5113(7) 0.8283(7) 0.0286(17) Uiso 1 1 d
H10B H 0.3796(9) 0.4010(7) 0.8861(7) 0.0276(17) Uiso 1 1 d
H10C H 0.3812(8) 0.4871(6) 0.7467(7) 0.0220(15) Uiso 1 1 d
C11 C 0.10220(3) 0.43306(3) 0.67718(3) 0.01932(4) Uani 1 1 d
H11A H 0.0308(8) 0.4862(6) 0.7027(7) 0.0228(15) Uiso 1 1 d
H11B H 0.1507(9) 0.4916(7) 0.6018(7) 0.0299(18) Uiso 1 1 d
H11C H 0.0428(10) 0.3731(8) 0.6597(8) 0.037(2) Uiso 1 1 d
C12 C 0.31316(4) -0.10256(3) 0.87838(3) 0.01837(4) Uani 1 1 d
C13 C 0.29599(6) -0.12562(3) 1.01658(4) 0.02750(7) Uani 1 1 d
H13A H 0.2576(11) -0.2126(8) 1.0597(9) 0.049(2) Uiso 1 1 d
H13B H 0.4045(11) -0.1219(8) 1.0523(9) 0.045(2) Uiso 1 1 d
H13C H 0.2208(10) -0.0621(8) 1.0306(8) 0.037(2) Uiso 1 1 d
C14 C 0.15661(5) -0.10938(4) 0.82324(5) 0.03311(9) Uani 1 1 d
H14A H 0.1333(11) -0.1947(9) 0.8631(9) 0.043(2) Uiso 1 1 d
H14B H 0.0686(11) -0.0494(8) 0.8363(9) 0.044(2) Uiso 1 1 d
H14C H 0.1657(11) -0.0948(9) 0.7366(9) 0.048(2) Uiso 1 1 d
C15 C 0.42927(5) -0.20700(3) 0.86868(4) 0.02609(6) Uani 1 1 d
H15A H 0.3931(10) -0.2904(8) 0.9162(9) 0.043(2) Uiso 1 1 d
H15B H 0.4448(10) -0.2003(8) 0.7822(8) 0.039(2) Uiso 1 1 d
H15C H 0.5356(9) -0.2104(7) 0.9072(7) 0.0295(17) Uiso 1 1 d
C16 C 0.69036(3) 0.17058(2) 0.59266(3) 0.01632(4) Uani 1 1 d
C17 C 0.66329(4) 0.25129(3) 0.45349(3) 0.01954(4) Uani 1 1 d
H17A H 0.7605(9) 0.2426(7) 0.4091(7) 0.0282(17) Uiso 1 1 d
H17B H 0.5795(10) 0.2210(8) 0.4208(9) 0.043(2) Uiso 1 1 d
H17C H 0.6310(9) 0.3353(7) 0.4376(7) 0.0250(16) Uiso 1 1 d
C18 C 0.81979(4) 0.21350(3) 0.65111(3) 0.02067(4) Uani 1 1 d
H18A H 0.9105(11) 0.2261(8) 0.5981(9) 0.044(2) Uiso 1 1 d
H18B H 0.7846(10) 0.2946(8) 0.6607(8) 0.036(2) Uiso 1 1 d
H18C H 0.8512(9) 0.1502(8) 0.7322(8) 0.0339(19) Uiso 1 1 d
C19 C 0.75593(5) 0.04093(3) 0.59654(4) 0.02534(6) Uani 1 1 d
H19A H 0.8486(11) 0.0514(8) 0.5471(9) 0.042(2) Uiso 1 1 d
H19B H 0.7853(9) -0.0220(7) 0.6825(7) 0.0301(18) Uiso 1 1 d
H19C H 0.6850(10) 0.0045(8) 0.5588(8) 0.038(2) Uiso 1 1 d
C20 C 0.30018(3) 0.43142(2) 0.35711(2) 0.01424(3) Uani 1 1 d
C21 C 0.22673(3) 0.32242(3) 0.41340(3) 0.01797(4) Uani 1 1 d
H21 H 0.2201(8) 0.2818(7) 0.5020(7) 0.0261(16) Uiso 1 1 d
C22 C 0.15394(4) 0.27297(3) 0.33997(4) 0.02292(5) Uani 1 1 d
H22 H 0.1044(9) 0.1994(7) 0.3770(7) 0.0293(17) Uiso 1 1 d
C23 C 0.15436(4) 0.33066(4) 0.21137(4) 0.02628(6) Uani 1 1 d
H23 H 0.1073(10) 0.2951(8) 0.1593(8) 0.037(2) Uiso 1 1 d
C24 C 0.22653(4) 0.43918(4) 0.15540(3) 0.02440(6) Uani 1 1 d
H24 H 0.2261(9) 0.4834(7) 0.0662(8) 0.0347(19) Uiso 1 1 d
C25 C 0.29807(3) 0.49051(3) 0.22795(3) 0.01820(4) Uani 1 1 d
H25 H 0.3435(10) 0.5631(7) 0.1889(8) 0.0344(19) Uiso 1 1 d

loop_
_atom_site_aniso_label
_atom_site_aniso_U_11
_atom_site_aniso_U_22
_atom_site_aniso_U_33
_atom_site_aniso_U_23
_atom_site_aniso_U_13
_atom_site_aniso_U_12
P1 0.01487(2) 0.01087(2) 0.01143(2) -0.00327(2) 0.00036(2) -0.00296(2)
C1 0.01438(7) 0.01081(6) 0.01165(6) -0.00272(5) 0.00095(5) -0.00231(5)
C2 0.01376(7) 0.01063(6) 0.01171(6) -0.00272(5) 0.00113(5) -0.00178(5)
C3 0.01402(7) 0.01197(6) 0.01318(7) -0.00281(5) 0.00178(6) -0.00191(5)
C4 0.01631(8) 0.01312(7) 0.01667(8) -0.00258(6) 0.00309(7) -0.00358(6)
C5 0.01719(8) 0.01175(7) 0.01476(8) -0.00229(6) 0.00036(6) -0.00375(6)
C6 0.01779(8) 0.01110(6) 0.01647(8) -0.00349(6) 0.00130(7) -0.00210(6)
C7 0.01512(7) 0.01111(6) 0.01394(7) -0.00364(5) 0.00156(6) -0.00165(5)
C8 0.01457(7) 0.01458(7) 0.01479(8) -0.00414(6) 0.00285(6) -0.00116(6)
C9 0.02345(12) 0.02095(11) 0.02099(11) -0.00494(9) 0.01014(9) -0.00232(9)
C10 0.01945(9) 0.01957(9) 0.01754(9) -0.00899(8) 0.00242(7) -0.00254(7)
C11 0.01457(8) 0.02116(10) 0.02021(10) -0.00640(8) -0.00003(7) 0.00112(7)
C12 0.02147(10) 0.01284(7) 0.01814(9) -0.00191(7) -0.00042(8) -0.00585(7)
C13 0.0403(2) 0.01899(11) 0.01873(11) -0.00124(9) 0.00562(12) -0.00761(12)
C14 0.02903(16) 0.02399(14) 0.0417(2) -0.00482(14) -0.00979(16) -0.01177(12)
C15 0.03348(16) 0.01296(9) 0.02867(15) -0.00421(9) 0.00361(12) -0.00374(9)
C16 0.01695(8) 0.01325(7) 0.01804(9) -0.00553(7) 0.00379(7) -0.00076(6)
C17 0.02399(11) 0.01897(10) 0.01627(9) -0.00773(8) 0.00471(8) -0.00163(8)
C18 0.01551(9) 0.02073(10) 0.02382(12) -0.00658(9) 0.00052(8) -0.00104(8)
C19 0.02721(13) 0.01553(9) 0.03214(16) -0.00899(10) 0.01008(12) 0.00069(9)
C20 0.01427(7) 0.01365(7) 0.01520(8) -0.00592(6) -0.00106(6) -0.00140(6)
C21 0.01889(9) 0.01366(8) 0.02157(10) -0.00655(7) -0.00183(8) -0.00300(7)
C22 0.02151(11) 0.01906(10) 0.03322(15) -0.01510(11) -0.00226(10) -0.00357(8)
C23 0.02370(12) 0.03374(16) 0.03142(16) -0.02333(14) -0.00221(11) -0.00365(11)
C24 0.02162(11) 0.03700(17) 0.01974(11) -0.01648(12) -0.00074(9) -0.00337(11)
C25 0.01705(9) 0.02294(10) 0.01497(8) -0.00743(8) -0.00032(7) -0.00277(8)

loop_
_atom_type_symbol
_atom_type_description
_atom_type_scat_dispersion_real
_atom_type_scat_dispersion_imag
_atom_type_scat_source
C C 0.0033 0.0016 'International Tables Vol C Tables 4.2.6.8 and 6.1.1.4'
H H 0.0000 0.0000 'International Tables Vol C Tables 4.2.6.8 and 6.1.1.4'
P P 0.1023 0.0942 'International Tables Vol C Tables 4.2.6.8 and 6.1.1.4'

loop_
_geom_angle_atom_site_label_1
_geom_angle_atom_site_label_2
_geom_angle_atom_site_label_3
_geom_angle
_geom_angle_site_symmetry_1
_geom_angle_site_symmetry_3
C1 P1 C1 93.116(11) 2_666 .
C1 P1 C20 121.877(12) 2_666 .
C1 P1 C20 117.782(11) . .
C1 P1 P1 46.627(8) 2_666 2_666
C1 P1 P1 46.489(8) . 2_666
C20 P1 P1 136.291(9) . 2_666
C2 C1 P1 139.550(18) . 2_666
C2 C1 P1 129.540(18) . .
P1 C1 P1 86.883(11) 2_666 .
C7 C2 C3 118.57(2) . .
C7 C2 C1 122.47(2) . .
C3 C2 C1 118.73(2) . .
C4 C3 C2 118.37(2) . .
C4 C3 C8 116.02(2) . .
C2 C3 C8 125.60(2) . .
C5 C4 C3 123.72(2) . .
C5 C4 H4 116.8(4) . .
C3 C4 H4 119.5(4) . .
C6 C5 C4 116.99(2) . .
C6 C5 C12 123.06(2) . .
C4 C5 C12 119.95(3) . .
C5 C6 C7 123.28(2) . .
C5 C6 H6 118.2(4) . .
C7 C6 H6 118.5(4) . .
C6 C7 C2 118.80(2) . .
C6 C7 C16 116.29(2) . .
C2 C7 C16 124.90(2) . .
C10 C8 C11 110.13(2) . .
C10 C8 C9 105.08(2) . .
C11 C8 C9 105.56(2) . .
C10 C8 C3 112.12(2) . .
C11 C8 C3 111.99(2) . .
C9 C8 C3 111.54(2) . .
C8 C9 H9A 106.0(5) . .
C8 C9 H9B 114.8(5) . .
H9A C9 H9B 107.3(6) . .
C8 C9 H9C 111.4(5) . .
H9A C9 H9C 113.2(7) . .
H9B C9 H9C 104.3(7) . .
C8 C10 H10A 109.7(5) . .
C8 C10 H10B 111.3(5) . .
H10A C10 H10B 109.5(6) . .
C8 C10 H10C 111.8(4) . .
H10A C10 H10C 105.7(6) . .
H10B C10 H10C 108.6(6) . .
C8 C11 H11A 109.6(4) . .
C8 C11 H11B 114.1(4) . .
H11A C11 H11B 104.3(6) . .
C8 C11 H11C 107.5(5) . .
H11A C11 H11C 107.9(7) . .
H11B C11 H11C 113.3(7) . .
C5 C12 C14 108.95(3) . .
C5 C12 C15 112.30(3) . .
C14 C12 C15 108.32(3) . .
C5 C12 C13 109.71(3) . .
C14 C12 C13 109.61(4) . .
C15 C12 C13 107.93(3) . .
C12 C13 H13A 107.3(5) . .
C12 C13 H13B 108.1(5) . .
H13A C13 H13B 111.5(7) . .
C12 C13 H13C 112.7(5) . .
H13A C13 H13C 109.1(7) . .
H13B C13 H13C 108.2(7) . .
C12 C14 H14A 106.4(6) . .
C12 C14 H14B 113.0(5) . .
H14A C14 H14B 110.4(7) . .
C12 C14 H14C 110.4(6) . .
H14A C14 H14C 105.5(8) . .
H14B C14 H14C 110.7(8) . .
C12 C15 H15A 110.5(5) . .
C12 C15 H15B 113.1(5) . .
H15A C15 H15B 107.4(7) . .
C12 C15 H15C 112.6(4) . .
H15A C15 H15C 104.9(7) . .
H15B C15 H15C 107.9(7) . .
C17 C16 C18 112.25(3) . .
C17 C16 C19 104.56(3) . .
C18 C16 C19 104.89(3) . .
C17 C16 C7 112.61(2) . .
C18 C16 C7 109.62(2) . .
C19 C16 C7 112.59(2) . .
C16 C17 H17A 108.5(4) . .
C16 C17 H17B 109.2(5) . .
H17A C17 H17B 108.9(7) . .
C16 C17 H17C 113.3(5) . .
H17A C17 H17C 111.2(6) . .
H17B C17 H17C 105.7(7) . .
C16 C18 H18A 109.7(6) . .
C16 C18 H18B 111.4(5) . .
H18A C18 H18B 108.2(7) . .
C16 C18 H18C 110.2(5) . .
H18A C18 H18C 108.2(7) . .
H18B C18 H18C 108.9(7) . .
C16 C19 H19A 107.8(5) . .
C16 C19 H19B 114.0(4) . .
H19A C19 H19B 107.9(7) . .
C16 C19 H19C 112.8(5) . .
H19A C19 H19C 106.1(8) . .
H19B C19 H19C 107.8(7) . .
C25 C20 C21 119.89(2) . .
C25 C20 P1 121.27(2) . .
C21 C20 P1 118.45(2) . .
C22 C21 C20 119.69(3) . .
C22 C21 H21 117.8(5) . .
C20 C21 H21 122.5(5) . .
C23 C22 C21 120.33(3) . .
C23 C22 H22 119.3(5) . .
C21 C22 H22 120.4(5) . .
C22 C23 C24 120.04(3) . .
C22 C23 H23 120.9(5) . .
C24 C23 H23 119.0(5) . .
C23 C24 C25 120.17(3) . .
C23 C24 H24 122.3(5) . .
C25 C24 H24 117.5(5) . .
C24 C25 C20 119.86(3) . .
C24 C25 H25 118.6(5) . .
C20 C25 H25 121.5(5) . .

loop_
_geom_bond_atom_site_label_1
_geom_bond_atom_site_label_2
_geom_bond_distance
_geom_bond_site_symmetry_2
P1 C1 1.7463(2) 2_666
P1 C1 1.7502(2) .
P1 C20 1.8055(2) .
P1 P1 2.40413(14) 2_666
C1 C2 1.4883(3) .
C1 P1 1.7462(2) 2_666
C2 C7 1.4353(3) .
C2 C3 1.4368(3) .
C3 C4 1.3998(4) .
C3 C8 1.5577(3) .
C4 C5 1.3915(4) .
C4 H4 1.011(7) .
C5 C6 1.3886(4) .
C5 C12 1.5337(4) .
C6 C7 1.4029(4) .
C6 H6 0.961(7) .
C7 C16 1.5516(4) .
C8 C10 1.5387(4) .
C8 C11 1.5417(4) .
C8 C9 1.5461(4) .
C9 H9A 1.027(8) .
C9 H9B 0.974(8) .
C9 H9C 0.995(9) .
C10 H10A 0.989(8) .
C10 H10B 0.942(8) .
C10 H10C 0.970(7) .
C11 H11A 0.955(7) .
C11 H11B 1.004(8) .
C11 H11C 0.993(9) .
C12 C14 1.5363(5) .
C12 C15 1.5369(5) .
C12 C13 1.5393(5) .
C13 H13A 1.034(9) .
C13 H13B 1.048(9) .
C13 H13C 0.996(8) .
C14 H14A 0.966(9) .
C14 H14B 1.032(9) .
C14 H14C 0.963(10) .
C15 H15A 0.999(9) .
C15 H15B 0.991(9) .
C15 H15C 1.024(8) .
C16 C17 1.5433(4) .
C16 C18 1.5440(4) .
C16 C19 1.5444(4) .
C17 H17A 1.000(7) .
C17 H17B 0.982(9) .
C17 H17C 0.938(7) .
C18 H18A 0.982(9) .
C18 H18B 1.011(8) .
C18 H18C 0.974(8) .
C19 H19A 0.973(9) .
C19 H19B 1.009(8) .
C19 H19C 0.980(9) .
C20 C25 1.3984(4) .
C20 C21 1.4048(4) .
C21 C22 1.3929(4) .
C21 H21 0.963(8) .
C22 C23 1.3919(6) .
C22 H22 0.947(8) .
C23 C24 1.3939(6) .
C23 H23 0.973(9) .
C24 C25 1.3949(4) .
C24 H24 0.970(8) .
C25 H25 0.921(8) .

loop_
_geom_torsion_atom_site_label_1
_geom_torsion_atom_site_label_2
_geom_torsion_atom_site_label_3
_geom_torsion_atom_site_label_4
_geom_torsion
_geom_torsion_site_symmetry_1
_geom_torsion_site_symmetry_4
C1 P1 C1 C2 -160.61(3) 2_666 .
C20 P1 C1 C2 -31.82(3) . .
P1 P1 C1 C2 -160.61(3) 2_666 .
C1 P1 C1 P1 -0.002(2) 2_666 2_666
C20 P1 C1 P1 128.788(12) . 2_666
P1 C1 C2 C7 -51.67(4) 2_666 .
P1 C1 C2 C7 97.60(3) . .
P1 C1 C2 C3 133.90(3) 2_666 .
P1 C1 C2 C3 -76.83(3) . .
C7 C2 C3 C4 -5.87(4) . .
C1 C2 C3 C4 168.78(2) . .
C7 C2 C3 C8 174.32(2) . .
C1 C2 C3 C8 -11.03(4) . .
C2 C3 C4 C5 3.89(4) . .
C8 C3 C4 C5 -176.28(3) . .
C3 C4 C5 C6 0.57(4) . .
C3 C4 C5 C12 -179.88(3) . .
C4 C5 C6 C7 -3.07(4) . .
C12 C5 C6 C7 177.39(3) . .
C5 C6 C7 C2 0.96(4) . .
C5 C6 C7 C16 179.60(3) . .
C3 C2 C7 C6 3.60(4) . .
C1 C2 C7 C6 -170.84(2) . .
C3 C2 C7 C16 -174.92(2) . .
C1 C2 C7 C16 10.65(4) . .
C4 C3 C8 C10 132.20(3) . .
C2 C3 C8 C10 -47.99(3) . .
C4 C3 C8 C11 -103.41(3) . .
C2 C3 C8 C11 76.41(3) . .
C4 C3 C8 C9 14.66(3) . .
C2 C3 C8 C9 -165.53(3) . .
C6 C5 C12 C14 -114.47(4) . .
C4 C5 C12 C14 66.00(4) . .
C6 C5 C12 C15 5.52(4) . .
C4 C5 C12 C15 -174.00(3) . .
C6 C5 C12 C13 125.54(3) . .
C4 C5 C12 C13 -53.99(4) . .
C6 C7 C16 C17 123.41(3) . .
C2 C7 C16 C17 -58.04(3) . .
C6 C7 C16 C18 -110.85(3) . .
C2 C7 C16 C18 67.70(3) . .
C6 C7 C16 C19 5.49(4) . .
C2 C7 C16 C19 -175.96(3) . .
C1 P1 C20 C25 -31.26(3) 2_666 .
C1 P1 C20 C25 -144.83(2) . .
P1 P1 C20 C25 -89.94(2) 2_666 .
C1 P1 C20 C21 155.92(2) 2_666 .
C1 P1 C20 C21 42.34(3) . .
P1 P1 C20 C21 97.24(2) 2_666 .
C25 C20 C21 C22 0.85(4) . .
P1 C20 C21 C22 173.78(2) . .
C20 C21 C22 C23 0.31(5) . .
C21 C22 C23 C24 -0.63(6) . .
C22 C23 C24 C25 -0.20(6) . .
C23 C24 C25 C20 1.36(5) . .
C21 C20 C25 C24 -1.68(4) . .
P1 C20 C25 C24 -174.40(2) . .
